data_4035073
loop_
_publ_author_name
'Da Silva Pinto, Solange'
'Davies, Stephen G.'
'Fletcher, Ai M.'
'Roberts, Paul M.'
'Thomson, James E.'

_publ_section_title
;
 Diastereoselective Ammonium-Directed Epoxidation in the Asymmetric
 Syntheses of Dihydroconduramines (+)-C-2, (-)-C-2, (+)-D-2, (+)-E-2,
 (+)-F-2, and (-)-F-2.
;
_journal_issue 17
_journal_name_full 'The Journal of organic chemistry'
_journal_page_first 9939
_journal_page_last 9957
_journal_paper_doi 10.1021/acs.joc.8b01359
_journal_volume 83
_journal_year 2018
_chemical_absolute_configuration ad
_chemical_formula_moiety 'C20 H25 N1 O3'
_chemical_formula_sum 'C20 H25 N O3'
_chemical_formula_weight 327.42
_space_group_IT_number 4
_space_group_name_Hall 'P 2yb'
_space_group_name_H-M_alt 'P 1 21 1'
_symmetry_cell_setting monoclinic
_symmetry_space_group_name_Hall 'P 2yb'
_symmetry_space_group_name_H-M 'P 1 21 1'
_atom_sites_solution_hydrogens difmap
_atom_sites_solution_primary direct
_cell_angle_alpha 90
_cell_angle_beta 92.7666(13)
_cell_angle_gamma 90
_cell_formula_units_Z 4
_cell_length_a 11.06116(15)
_cell_length_b 12.0250(2)
_cell_length_c 12.97101(18)
_cell_measurement_reflns_used 17890
_cell_measurement_temperature 150
_cell_measurement_theta_max 76.1790
_cell_measurement_theta_min 3.9500
_cell_volume 1723.27(4)
_computing_cell_refinement 'CrysAlis, (Oxford Diffraction, 2002)'
_computing_data_collection 'SuperNova, (Oxford Diffraction, 2010)'
_computing_data_reduction 'CrysAlis, (Oxford Diffraction, 2002)'
_computing_molecular_graphics 'CAMERON (Watkin et al., 1996)'
_computing_publication_material 'CRYSTALS (Betteridge et al., 2003)'
_computing_structure_refinement 'CRYSTALS (Betteridge et al., 2003)'
_computing_structure_solution 'SIR92 (Altomare et al., 1994)'
_diffrn_ambient_temperature 150
_diffrn_measured_fraction_theta_full 0.996
_diffrn_measured_fraction_theta_max 0.996
_diffrn_measurement_device Area
_diffrn_measurement_device_type 'Oxford Diffraction SuperNova'
_diffrn_measurement_method \w/2\q
_diffrn_radiation_monochromator graphite
_diffrn_radiation_type 'Cu K\a'
_diffrn_radiation_wavelength 1.54180
_diffrn_reflns_av_R_equivalents 0.055
_diffrn_reflns_limit_h_max 13
_diffrn_reflns_limit_h_min -13
_diffrn_reflns_limit_k_max 14
_diffrn_reflns_limit_k_min -15
_diffrn_reflns_limit_l_max 16
_diffrn_reflns_limit_l_min -16
_diffrn_reflns_number 33693
_diffrn_reflns_theta_full 76.295
_diffrn_reflns_theta_max 76.295
_diffrn_reflns_theta_min 4.001
_diffrn_standards_number 0
_exptl_absorpt_coefficient_mu 0.673
_exptl_absorpt_correction_type none
_exptl_crystal_colour colourless
_exptl_crystal_density_diffrn 1.262
_exptl_crystal_density_method 'not measured'
_exptl_crystal_description block
_exptl_crystal_F_000 704
_exptl_crystal_size_max 0.240
_exptl_crystal_size_mid 0.220
_exptl_crystal_size_min 0.210
_refine_diff_density_max 0.21
_refine_diff_density_min -0.15
_refine_ls_abs_structure_details 'Flack (1983), 3185 Friedel-pairs'
_refine_ls_abs_structure_Flack 0.00(11)
_refine_ls_extinction_method None
_refine_ls_goodness_of_fit_ref 0.9982
_refine_ls_hydrogen_treatment constr
_refine_ls_matrix_type full
_refine_ls_number_parameters 433
_refine_ls_number_reflns 6926
_refine_ls_number_restraints 1
_refine_ls_R_factor_all 0.0371
_refine_ls_R_factor_gt 0.0363
_refine_ls_shift/su_max 0.0002141
_refine_ls_shift/su_mean 0.0000220
_refine_ls_structure_factor_coef Fsqd
_refine_ls_weighting_details
;
 Method= Modified Sheldrick 
 w=1/[\s^2^(F^2^) + ( 0.07P)^2^ + 0.24P] 
 ,where P=(max(Fo^2^,0) + 2Fc^2^)/3 
;
_refine_ls_weighting_scheme calc
_refine_ls_wR_factor_all 0.0978
_refine_ls_wR_factor_gt 0.0965
_refine_ls_wR_factor_ref 0.0978
_reflns_limit_h_max 13
_reflns_limit_h_min -13
_reflns_limit_k_max 14
_reflns_limit_k_min -15
_reflns_limit_l_max 16
_reflns_limit_l_min 0
_reflns_number_gt 6782
_reflns_number_total 6954
_reflns_threshold_expression I>2.0\s(I)
_oxford_diffrn_Wilson_B_factor 2.06
_oxford_diffrn_Wilson_scale 0.03
_oxford_refine_ls_r_factor_ref 0.0371
_oxford_refine_ls_scale 5.63(9)
_oxford_reflns_number_all 6926
_oxford_reflns_threshold_expression_ref I>-3.0\s(I)
_cod_data_source_file jo8b01359_si_002.cif
_cod_data_source_block 14
_cod_original_cell_volume 1723.28(5)
_cod_original_sg_symbol_Hall 'P 2 yb'
_cod_original_formula_sum 'C20 H25 N1 O3'
_cod_database_code 4035073

loop_
_symmetry_equiv_pos_as_xyz
x,y,z
-x,y+1/2,-z

loop_
_atom_site_label
_atom_site_type_symbol
_atom_site_fract_x
_atom_site_fract_y
_atom_site_fract_z
_atom_site_U_iso_or_equiv
_atom_site_occupancy
_atom_site_adp_type
_atom_site_refinement_flags_posn
O1 O 0.55029(9) 0.59065(9) -0.02868(8) 0.0222 1.0000 Uani .
C2 C 0.44591(12) 0.64638(12) 0.01022(11) 0.0185 1.0000 Uani .
C3 C 0.47539(11) 0.76041(12) 0.05768(10) 0.0166 1.0000 Uani .
N4 N 0.54164(10) 0.75636(11) 0.15907(9) 0.0180 1.0000 Uani .
C5 C 0.52239(13) 0.85802(13) 0.21869(11) 0.0210 1.0000 Uani .
C6 C 0.39339(12) 0.87431(13) 0.24954(10) 0.0191 1.0000 Uani .
C7 C 0.31841(13) 0.78460(14) 0.27024(11) 0.0237 1.0000 Uani .
C8 C 0.20278(14) 0.80235(16) 0.30458(13) 0.0282 1.0000 Uani .
C9 C 0.16115(14) 0.90941(16) 0.31939(12) 0.0279 1.0000 Uani .
C10 C 0.23482(15) 0.99948(15) 0.29859(12) 0.0282 1.0000 Uani .
C11 C 0.34975(14) 0.98144(14) 0.26286(11) 0.0234 1.0000 Uani .
C12 C 0.67177(12) 0.73463(14) 0.15516(11) 0.0228 1.0000 Uani .
C13 C 0.72840(13) 0.70289(14) 0.25940(11) 0.0224 1.0000 Uani .
C14 C 0.82671(14) 0.76200(16) 0.30182(13) 0.0297 1.0000 Uani .
C15 C 0.88211(16) 0.73122(19) 0.39588(14) 0.0375 1.0000 Uani .
C16 C 0.83888(17) 0.6412(2) 0.44952(13) 0.0385 1.0000 Uani .
C17 C 0.74026(18) 0.58254(19) 0.40865(15) 0.0398 1.0000 Uani .
C18 C 0.68522(16) 0.61255(16) 0.31428(13) 0.0312 1.0000 Uani .
C19 C 0.52568(12) 0.83782(12) -0.02469(11) 0.0169 1.0000 Uani .
O20 O 0.62858(8) 0.79021(10) -0.07215(8) 0.0202 1.0000 Uani .
C21 C 0.42759(12) 0.85704(13) -0.11047(11) 0.0203 1.0000 Uani .
O22 O 0.32744(9) 0.91578(10) -0.06893(9) 0.0253 1.0000 Uani .
C23 C 0.38318(13) 0.74755(14) -0.15686(12) 0.0229 1.0000 Uani .
C24 C 0.34800(13) 0.66158(13) -0.07634(12) 0.0214 1.0000 Uani .
O25 O 0.19187(8) 0.43167(9) 0.01845(8) 0.0207 1.0000 Uani .
C26 C 0.08002(11) 0.38782(12) 0.05397(10) 0.0169 1.0000 Uani .
C27 C 0.04339(12) 0.43874(12) 0.15630(10) 0.0164 1.0000 Uani .
N28 N 0.12114(10) 0.40203(11) 0.24564(9) 0.0186 1.0000 Uani .
C29 C 0.23161(13) 0.46803(13) 0.26583(11) 0.0222 1.0000 Uani .
C30 C 0.31852(13) 0.41329(14) 0.34380(11) 0.0214 1.0000 Uani .
C31 C 0.37469(16) 0.47581(16) 0.42266(13) 0.0322 1.0000 Uani .
C32 C 0.45513(18) 0.42627(19) 0.49463(14) 0.0400 1.0000 Uani .
C33 C 0.48052(17) 0.31545(19) 0.48819(13) 0.0374 1.0000 Uani .
C34 C 0.42600(19) 0.25194(18) 0.41031(14) 0.0385 1.0000 Uani .
C35 C 0.34592(16) 0.30107(16) 0.33761(12) 0.0310 1.0000 Uani .
C36 C 0.05107(14) 0.39444(14) 0.33865(11) 0.0242 1.0000 Uani .
C37 C -0.03348(13) 0.29541(14) 0.33970(11) 0.0216 1.0000 Uani .
C38 C -0.01922(14) 0.20236(15) 0.27772(11) 0.0245 1.0000 Uani .
C39 C -0.09386(16) 0.10967(15) 0.28668(14) 0.0309 1.0000 Uani .
C40 C -0.18343(16) 0.10852(17) 0.35808(15) 0.0350 1.0000 Uani .
C41 C -0.19896(16) 0.20201(18) 0.41910(14) 0.0366 1.0000 Uani .
C42 C -0.12570(14) 0.29435(16) 0.40923(12) 0.0282 1.0000 Uani .
C43 C 0.01992(12) 0.56419(12) 0.14354(11) 0.0176 1.0000 Uani .
O44 O 0.12821(9) 0.61672(9) 0.10934(8) 0.0216 1.0000 Uani .
C45 C -0.08570(12) 0.57972(13) 0.06448(11) 0.0207 1.0000 Uani .
C46 C -0.05954(13) 0.52652(13) -0.03905(11) 0.0225 1.0000 Uani .
C47 C -0.02000(12) 0.40504(13) -0.03123(11) 0.0200 1.0000 Uani .
O48 O -0.11649(10) 0.32935(10) -0.01319(9) 0.0259 1.0000 Uani .
H21 H 0.4126 0.5984 0.0664 0.0252 1.0000 Uiso R
H31 H 0.3934 0.7945 0.0724 0.0202 1.0000 Uiso R
H52 H 0.5482 0.9266 0.1804 0.0265 1.0000 Uiso R
H51 H 0.5766 0.8514 0.2839 0.0265 1.0000 Uiso R
H71 H 0.3481 0.7105 0.2597 0.0312 1.0000 Uiso R
H81 H 0.1501 0.7404 0.3165 0.0369 1.0000 Uiso R
H91 H 0.0813 0.9227 0.3475 0.0338 1.0000 Uiso R
H101 H 0.2066 1.0743 0.3102 0.0358 1.0000 Uiso R
H111 H 0.4009 1.0431 0.2471 0.0296 1.0000 Uiso R
H121 H 0.7148 0.8014 0.1300 0.0297 1.0000 Uiso R
H122 H 0.6843 0.6727 0.1072 0.0307 1.0000 Uiso R
H141 H 0.8572 0.8248 0.2646 0.0375 1.0000 Uiso R
H151 H 0.9520 0.7689 0.4236 0.0456 1.0000 Uiso R
H161 H 0.8790 0.6183 0.5144 0.0464 1.0000 Uiso R
H171 H 0.7075 0.5192 0.4457 0.0481 1.0000 Uiso R
H181 H 0.6139 0.5730 0.2877 0.0388 1.0000 Uiso R
H191 H 0.5479 0.9115 0.0078 0.0190 1.0000 Uiso R
H211 H 0.4646 0.9047 -0.1648 0.0261 1.0000 Uiso R
H231 H 0.4500 0.7171 -0.1959 0.0279 1.0000 Uiso R
H232 H 0.3127 0.7623 -0.2046 0.0285 1.0000 Uiso R
H242 H 0.2687 0.6865 -0.0464 0.0250 1.0000 Uiso R
H241 H 0.3328 0.5871 -0.1094 0.0279 1.0000 Uiso R
H261 H 0.0899 0.3055 0.0652 0.0199 1.0000 Uiso R
H271 H -0.0405 0.4058 0.1678 0.0208 1.0000 Uiso R
H292 H 0.2101 0.5453 0.2931 0.0288 1.0000 Uiso R
H291 H 0.2727 0.4769 0.1995 0.0277 1.0000 Uiso R
H311 H 0.3555 0.5509 0.4253 0.0389 1.0000 Uiso R
H321 H 0.4946 0.4699 0.5501 0.0484 1.0000 Uiso R
H331 H 0.5392 0.2823 0.5386 0.0439 1.0000 Uiso R
H341 H 0.4419 0.1735 0.4070 0.0482 1.0000 Uiso R
H351 H 0.3075 0.2560 0.2828 0.0386 1.0000 Uiso R
H361 H 0.0020 0.4648 0.3468 0.0307 1.0000 Uiso R
H362 H 0.1109 0.3860 0.3993 0.0311 1.0000 Uiso R
H381 H 0.0471 0.2019 0.2296 0.0318 1.0000 Uiso R
H391 H -0.0798 0.0438 0.2443 0.0396 1.0000 Uiso R
H401 H -0.2354 0.0445 0.3657 0.0447 1.0000 Uiso R
H411 H -0.2613 0.2041 0.4672 0.0468 1.0000 Uiso R
H421 H -0.1417 0.3583 0.4496 0.0367 1.0000 Uiso R
H431 H 0.0008 0.5942 0.2100 0.0219 1.0000 Uiso R
H452 H -0.1017 0.6601 0.0538 0.0252 1.0000 Uiso R
H451 H -0.1594 0.5439 0.0919 0.0251 1.0000 Uiso R
H462 H 0.0098 0.5663 -0.0691 0.0288 1.0000 Uiso R
H461 H -0.1310 0.5299 -0.0889 0.0294 1.0000 Uiso R
H471 H 0.0154 0.3841 -0.1002 0.0240 1.0000 Uiso R
H221 H 0.3578 0.9746 -0.0386 0.0414 1.0000 Uiso R
H11 H 0.5888 0.6467 -0.0487 0.0360 1.0000 Uiso R
H481 H -0.1786 0.3624 0.0151 0.0426 1.0000 Uiso R
H201 H 0.6898 0.8318 -0.0573 0.0356 1.0000 Uiso R
H251 H 0.1883 0.5009 0.0293 0.0343 1.0000 Uiso R
H441 H 0.1094 0.6810 0.0886 0.0352 1.0000 Uiso R

loop_
_atom_site_aniso_label
_atom_site_aniso_U_11
_atom_site_aniso_U_22
_atom_site_aniso_U_33
_atom_site_aniso_U_23
_atom_site_aniso_U_13
_atom_site_aniso_U_12
O1 0.0207(5) 0.0130(5) 0.0330(5) -0.0021(4) 0.0041(4) 0.0030(4)
C2 0.0162(6) 0.0137(7) 0.0259(6) -0.0011(5) 0.0031(5) 0.0001(5)
C3 0.0125(5) 0.0134(7) 0.0240(6) -0.0008(5) 0.0017(5) 0.0009(5)
N4 0.0144(5) 0.0168(6) 0.0229(5) -0.0022(5) 0.0013(4) 0.0015(4)
C5 0.0177(6) 0.0184(7) 0.0269(6) -0.0056(5) 0.0022(5) -0.0009(5)
C6 0.0182(6) 0.0199(7) 0.0191(6) -0.0027(5) -0.0002(5) 0.0008(5)
C7 0.0230(7) 0.0189(8) 0.0297(7) -0.0033(6) 0.0057(5) 0.0006(6)
C8 0.0229(7) 0.0290(9) 0.0332(7) -0.0037(6) 0.0069(6) -0.0032(6)
C9 0.0211(7) 0.0338(9) 0.0294(7) -0.0023(6) 0.0055(5) 0.0060(6)
C10 0.0303(8) 0.0232(8) 0.0315(7) -0.0021(6) 0.0045(6) 0.0095(6)
C11 0.0261(7) 0.0190(8) 0.0252(6) -0.0021(5) 0.0018(5) 0.0016(6)
C12 0.0151(6) 0.0279(9) 0.0256(7) -0.0004(6) 0.0031(5) 0.0039(5)
C13 0.0164(6) 0.0249(8) 0.0260(7) -0.0026(6) 0.0019(5) 0.0049(5)
C14 0.0220(7) 0.0382(10) 0.0289(7) -0.0020(7) 0.0012(6) -0.0045(7)
C15 0.0248(8) 0.0574(14) 0.0300(8) -0.0046(8) -0.0028(6) -0.0053(8)
C16 0.0331(9) 0.0550(13) 0.0270(7) 0.0054(8) -0.0018(6) 0.0111(8)
C17 0.0407(10) 0.0382(11) 0.0402(9) 0.0130(8) 0.0000(8) 0.0038(8)
C18 0.0294(8) 0.0269(9) 0.0369(8) 0.0042(7) -0.0022(6) -0.0004(6)
C19 0.0118(6) 0.0127(7) 0.0262(6) -0.0008(5) 0.0014(5) 0.0004(5)
O20 0.0127(4) 0.0199(5) 0.0284(5) -0.0003(4) 0.0041(3) -0.0007(4)
C21 0.0149(6) 0.0172(7) 0.0288(7) 0.0037(5) -0.0002(5) 0.0008(5)
O22 0.0150(4) 0.0176(5) 0.0429(6) -0.0009(4) -0.0019(4) 0.0021(4)
C23 0.0208(6) 0.0212(8) 0.0264(7) -0.0012(5) -0.0027(5) -0.0011(5)
C24 0.0173(6) 0.0164(7) 0.0303(7) -0.0049(6) 0.0007(5) -0.0028(5)
O25 0.0137(4) 0.0187(5) 0.0302(5) 0.0001(4) 0.0053(4) 0.0012(4)
C26 0.0144(6) 0.0122(7) 0.0242(6) -0.0003(5) 0.0017(5) 0.0013(5)
C27 0.0136(5) 0.0133(7) 0.0224(6) 0.0002(5) 0.0011(5) -0.0003(4)
N28 0.0177(5) 0.0165(6) 0.0215(5) 0.0022(4) -0.0013(4) -0.0022(4)
C29 0.0212(7) 0.0171(7) 0.0280(7) 0.0017(6) -0.0034(5) -0.0031(6)
C30 0.0191(6) 0.0221(8) 0.0229(6) 0.0005(5) -0.0007(5) -0.0011(5)
C31 0.0374(8) 0.0247(9) 0.0333(8) -0.0022(7) -0.0098(6) -0.0026(7)
C32 0.0421(10) 0.0429(12) 0.0334(8) -0.0031(8) -0.0152(7) -0.0042(8)
C33 0.0316(8) 0.0507(12) 0.0291(8) 0.0040(7) -0.0080(6) 0.0107(8)
C34 0.0495(11) 0.0316(10) 0.0337(8) 0.0000(7) -0.0062(7) 0.0167(8)
C35 0.0394(9) 0.0253(9) 0.0274(7) -0.0026(6) -0.0081(6) 0.0062(7)
C36 0.0268(7) 0.0240(8) 0.0220(6) -0.0006(6) 0.0027(5) -0.0021(6)
C37 0.0203(6) 0.0224(8) 0.0222(6) 0.0051(5) 0.0005(5) 0.0024(5)
C38 0.0231(7) 0.0220(8) 0.0289(7) 0.0041(6) 0.0057(5) 0.0015(6)
C39 0.0326(8) 0.0231(9) 0.0372(8) 0.0040(7) 0.0043(6) -0.0010(7)
C40 0.0290(8) 0.0341(10) 0.0423(9) 0.0088(7) 0.0050(7) -0.0091(7)
C41 0.0264(8) 0.0448(11) 0.0396(9) 0.0043(8) 0.0122(7) -0.0041(7)
C42 0.0259(7) 0.0312(9) 0.0281(7) 0.0020(6) 0.0060(6) 0.0016(6)
C43 0.0146(6) 0.0136(7) 0.0248(6) -0.0011(5) 0.0026(5) 0.0007(5)
O44 0.0172(5) 0.0127(5) 0.0348(5) 0.0038(4) 0.0008(4) -0.0015(4)
C45 0.0150(6) 0.0152(7) 0.0318(7) 0.0009(6) 0.0014(5) 0.0039(5)
C46 0.0201(6) 0.0204(8) 0.0267(7) 0.0028(6) -0.0026(5) 0.0008(5)
C47 0.0150(6) 0.0208(7) 0.0241(6) -0.0013(5) 0.0006(5) -0.0006(5)
O48 0.0182(5) 0.0197(6) 0.0400(6) -0.0071(4) 0.0017(4) -0.0040(4)

loop_
_atom_type_symbol
_atom_type_scat_dispersion_real
_atom_type_scat_dispersion_imag
_atom_type_scat_Cromer_Mann_a1
_atom_type_scat_Cromer_Mann_b1
_atom_type_scat_Cromer_Mann_a2
_atom_type_scat_Cromer_Mann_b2
_atom_type_scat_Cromer_Mann_a3
_atom_type_scat_Cromer_Mann_b3
_atom_type_scat_Cromer_Mann_a4
_atom_type_scat_Cromer_Mann_b4
_atom_type_scat_Cromer_Mann_c
_atom_type_scat_source
C 0.0181 0.0091 2.3100 20.8439 1.0200 10.2075 1.5886 0.5687 0.8650 51.6512 0.2156 'International Tables Vol C 4.2.6.8 and 6.1.1.4'
H 0.0000 0.0000 0.4930 10.5109 0.3229 26.1257 0.1402 3.1424 0.0408 57.7998 0.0030 'International Tables Vol C 4.2.6.8 and 6.1.1.4'
N 0.0311 0.0180 12.2126 0.0057 3.1322 9.8933 2.0125 28.9975 1.1663 0.5826 -11.5290 'International Tables Vol C 4.2.6.8 and 6.1.1.4'
O 0.0492 0.0322 3.0485 13.2771 2.2868 5.7011 1.5463 0.3239 0.8670 32.9089 0.2508 'International Tables Vol C 4.2.6.8 and 6.1.1.4'

loop_
_geom_angle_atom_site_label_1
_geom_angle_atom_site_label_2
_geom_angle_atom_site_label_3
_geom_angle
_geom_angle_publ_flag
C2 O1 H11 99.2 no
O1 C2 C3 113.38(11) yes
O1 C2 C24 110.32(11) yes
C3 C2 C24 108.47(12) yes
O1 C2 H21 108.1 no
C3 C2 H21 107.4 no
C24 C2 H21 109.0 no
C2 C3 N4 114.56(11) yes
C2 C3 C19 109.82(11) yes
N4 C3 C19 117.24(11) yes
C2 C3 H31 105.1 no
N4 C3 H31 104.7 no
C19 C3 H31 103.9 no
C3 N4 C5 111.34(11) yes
C3 N4 C12 114.92(11) yes
C5 N4 C12 109.53(11) yes
N4 C5 C6 114.20(12) yes
N4 C5 H52 111.6 no
C6 C5 H52 108.5 no
N4 C5 H51 106.2 no
C6 C5 H51 108.4 no
H52 C5 H51 107.7 no
C5 C6 C7 121.86(14) yes
C5 C6 C11 119.38(13) yes
C7 C6 C11 118.67(13) yes
C6 C7 C8 120.50(15) yes
C6 C7 H71 118.6 no
C8 C7 H71 120.9 no
C7 C8 C9 120.30(16) yes
C7 C8 H81 120.3 no
C9 C8 H81 119.3 no
C8 C9 C10 119.74(14) yes
C8 C9 H91 120.8 no
C10 C9 H91 119.4 no
C9 C10 C11 119.80(16) yes
C9 C10 H101 119.9 no
C11 C10 H101 120.3 no
C10 C11 C6 120.98(15) yes
C10 C11 H111 120.5 no
C6 C11 H111 118.5 no
N4 C12 C13 112.29(11) yes
N4 C12 H121 110.7 no
C13 C12 H121 108.2 no
N4 C12 H122 109.0 no
C13 C12 H122 108.0 no
H121 C12 H122 108.5 no
C12 C13 C14 120.49(15) yes
C12 C13 C18 121.04(14) yes
C14 C13 C18 118.46(15) yes
C13 C14 C15 120.99(17) yes
C13 C14 H141 119.1 no
C15 C14 H141 119.9 no
C14 C15 C16 120.10(17) yes
C14 C15 H151 121.4 no
C16 C15 H151 118.5 no
C15 C16 C17 119.44(16) yes
C15 C16 H161 120.2 no
C17 C16 H161 120.3 no
C16 C17 C18 120.63(18) yes
C16 C17 H171 120.8 no
C18 C17 H171 118.6 no
C13 C18 C17 120.38(17) yes
C13 C18 H181 119.5 no
C17 C18 H181 120.0 no
C3 C19 O20 112.07(11) yes
C3 C19 C21 109.12(11) yes
O20 C19 C21 107.23(11) yes
C3 C19 H191 109.3 no
O20 C19 H191 110.3 no
C21 C19 H191 108.7 no
C19 O20 H201 107.8 no
C19 C21 O22 109.42(11) yes
C19 C21 C23 111.14(12) yes
O22 C21 C23 109.48(11) yes
C19 C21 H211 107.2 no
O22 C21 H211 109.1 no
C23 C21 H211 110.5 no
C21 O22 H221 106.3 no
C21 C23 C24 113.73(12) yes
C21 C23 H231 106.8 no
C24 C23 H231 108.7 no
C21 C23 H232 108.9 no
C24 C23 H232 109.2 no
H231 C23 H232 109.4 no
C23 C24 C2 112.70(12) yes
C23 C24 H242 108.2 no
C2 C24 H242 110.2 no
C23 C24 H241 110.7 no
C2 C24 H241 107.7 no
H242 C24 H241 107.2 no
C26 O25 H251 105.1 no
O25 C26 C27 113.41(11) yes
O25 C26 C47 108.64(11) yes
C27 C26 C47 110.91(11) yes
O25 C26 H261 108.5 no
C27 C26 H261 107.4 no
C47 C26 H261 107.8 no
C26 C27 N28 113.05(11) yes
C26 C27 C43 110.40(11) yes
N28 C27 C43 117.80(12) yes
C26 C27 H271 104.5 no
N28 C27 H271 105.5 no
C43 C27 H271 104.2 no
C27 N28 C29 115.22(11) yes
C27 N28 C36 110.66(11) yes
C29 N28 C36 110.76(11) yes
N28 C29 C30 112.35(12) yes
N28 C29 H292 110.2 no
C30 C29 H292 108.3 no
N28 C29 H291 108.3 no
C30 C29 H291 108.8 no
H292 C29 H291 108.8 no
C29 C30 C31 120.22(15) yes
C29 C30 C35 121.25(14) yes
C31 C30 C35 118.52(14) yes
C30 C31 C32 120.66(18) yes
C30 C31 H311 117.2 no
C32 C31 H311 122.1 no
C31 C32 C33 120.22(17) yes
C31 C32 H321 120.8 no
C33 C32 H321 118.9 no
C32 C33 C34 120.03(16) yes
C32 C33 H331 119.1 no
C34 C33 H331 120.9 no
C33 C34 C35 120.08(18) yes
C33 C34 H341 120.1 no
C35 C34 H341 119.8 no
C34 C35 C30 120.47(16) yes
C34 C35 H351 119.9 no
C30 C35 H351 119.6 no
N28 C36 C37 114.02(12) yes
N28 C36 H361 110.0 no
C37 C36 H361 108.7 no
N28 C36 H362 107.1 no
C37 C36 H362 107.2 no
H361 C36 H362 109.7 no
C36 C37 C38 122.67(13) yes
C36 C37 C42 118.98(15) yes
C38 C37 C42 118.26(15) yes
C37 C38 C39 120.68(14) yes
C37 C38 H381 118.6 no
C39 C38 H381 120.7 no
C38 C39 C40 120.51(17) yes
C38 C39 H391 119.2 no
C40 C39 H391 120.2 no
C39 C40 C41 118.90(16) yes
C39 C40 H401 121.5 no
C41 C40 H401 119.6 no
C40 C41 C42 120.47(15) yes
C40 C41 H411 120.5 no
C42 C41 H411 119.0 no
C37 C42 C41 121.14(17) yes
C37 C42 H421 120.6 no
C41 C42 H421 118.2 no
C27 C43 O44 108.91(10) yes
C27 C43 C45 108.16(11) yes
O44 C43 C45 111.05(11) yes
C27 C43 H431 108.3 no
O44 C43 H431 109.3 no
C45 C43 H431 111.1 no
C43 O44 H441 107.7 no
C43 C45 C46 111.56(11) yes
C43 C45 H452 109.8 no
C46 C45 H452 109.0 no
C43 C45 H451 108.5 no
C46 C45 H451 108.9 no
H452 C45 H451 109.1 no
C45 C46 C47 114.09(12) yes
C45 C46 H462 108.9 no
C47 C46 H462 105.1 no
C45 C46 H461 112.0 no
C47 C46 H461 107.3 no
H462 C46 H461 109.0 no
C26 C47 C46 111.71(12) yes
C26 C47 O48 108.24(11) yes
C46 C47 O48 113.95(11) yes
C26 C47 H471 107.6 no
C46 C47 H471 107.3 no
O48 C47 H471 107.8 no
C47 O48 H481 112.4 no

loop_
_geom_bond_atom_site_label_1
_geom_bond_atom_site_label_2
_geom_bond_distance
_geom_bond_publ_flag
O1 C2 1.4467(16) yes
O1 H11 0.845 no
C2 C3 1.5317(19) yes
C2 C24 1.5329(19) yes
C2 H21 1.012 no
C3 N4 1.4752(17) yes
C3 C19 1.5411(18) yes
C3 H31 1.021 no
N4 C5 1.4675(19) yes
N4 C12 1.4662(17) yes
C5 C6 1.5131(18) yes
C5 H52 1.011 no
C5 H51 1.016 no
C6 C7 1.395(2) yes
C6 C11 1.389(2) yes
C7 C8 1.391(2) yes
C7 H71 0.962 no
C8 C9 1.384(3) yes
C8 H81 0.962 no
C9 C10 1.390(3) yes
C9 H91 0.985 no
C10 C11 1.391(2) yes
C10 H101 0.966 no
C11 H111 0.961 no
C12 C13 1.5114(19) yes
C12 H121 0.996 no
C12 H122 0.985 no
C13 C14 1.390(2) yes
C13 C18 1.396(2) yes
C14 C15 1.389(2) yes
C14 H141 0.966 no
C15 C16 1.384(3) yes
C15 H151 0.952 no
C16 C17 1.383(3) yes
C16 H161 0.972 no
C17 C18 1.388(2) yes
C17 H171 0.979 no
C18 H181 0.970 no
C19 O20 1.4388(16) yes
C19 C21 1.5336(18) yes
C19 H191 1.007 no
O20 H201 0.856 no
C21 O22 1.4401(17) yes
C21 C23 1.519(2) yes
C21 H211 1.010 no
O22 H221 0.868 no
C23 C24 1.533(2) yes
C23 H231 0.986 no
C23 H232 0.988 no
C24 H242 1.021 no
C24 H241 1.003 no
O25 C26 1.4409(15) yes
O25 H251 0.846 no
C26 C27 1.5339(18) yes
C26 C47 1.5395(17) yes
C26 H261 1.006 no
C27 N28 1.4768(16) yes
C27 C43 1.5383(19) yes
C27 H271 1.026 no
N28 C29 1.4699(17) yes
N28 C36 1.4679(18) yes
C29 C30 1.5121(19) yes
C29 H292 1.026 no
C29 H291 0.998 no
C30 C31 1.392(2) yes
C30 C35 1.386(2) yes
C31 C32 1.392(3) yes
C31 H311 0.929 no
C32 C33 1.365(3) yes
C32 H321 0.977 no
C33 C34 1.381(3) yes
C33 H331 0.984 no
C34 C35 1.394(2) yes
C34 H341 0.961 no
C35 H351 0.975 no
C36 C37 1.515(2) yes
C36 H361 1.013 no
C36 H362 1.009 no
C37 C38 1.391(2) yes
C37 C42 1.394(2) yes
C38 C39 1.395(2) yes
C38 H381 0.986 no
C39 C40 1.389(3) yes
C39 H391 0.981 no
C40 C41 1.390(3) yes
C40 H401 0.969 no
C41 C42 1.384(3) yes
C41 H411 0.953 no
C42 H421 0.952 no
C43 O44 1.4429(16) yes
C43 C45 1.5284(18) yes
C43 H431 0.967 no
O44 H441 0.841 no
C45 C46 1.528(2) yes
C45 H452 0.991 no
C45 H451 1.002 no
C46 C47 1.527(2) yes
C46 H462 0.999 no
C46 H461 0.997 no
C47 O48 1.4306(17) yes
C47 H471 1.025 no
O48 H481 0.888 no

loop_
_geom_hbond_atom_site_label_D
_geom_hbond_atom_site_label_H
_geom_hbond_atom_site_label_A
_geom_hbond_site_symmetry_A
_geom_hbond_angle_DHA
_geom_hbond_distance_DH
_geom_hbond_distance_HA
_geom_hbond_distance_DA
_geom_hbond_publ_flag
C12 H122 O1 . 131.25(4) 0.985 2.454 3.191(2) yes
C19 H191 O1 2_655 136.45(4) 1.007 2.433 3.238(2) yes
C24 H242 O48 2_555 154.77(4) 1.021 2.551 3.502(2) yes
C29 H291 O25 . 128.42(4) 0.998 2.531 3.247(2) yes
C45 H451 O22 2_545 149.61(4) 1.002 2.421 3.325(2) yes
O22 H221 O1 2_655 170.40(4) 0.868 1.913 2.773(2) yes
O1 H11 C19 . 124.36(4) 0.845 2.426 2.985(2) yes
O1 H11 O20 . 160.51(4) 0.845 1.810 2.622(2) yes
O48 H481 O22 2_545 171.53(5) 0.888 1.930 2.811(2) yes
O20 H201 O25 2_655 173.24(4) 0.856 1.829 2.681(2) yes
O25 H251 O44 . 147.41(4) 0.846 1.878 2.630(2) yes
O44 H441 O48 2_555 160.56(4) 0.841 2.038 2.845(2) yes
